data_7020392
loop_
_publ_author_name
'Hwang, In Hong'
'Bae, Jeong Mi'
'Kim, Wan-Seok'
'Jo, Young Dan'
'Kim, Cheal'
'Kim, Youngmee'
'Kim, Sung-Jin'
'Huh, Seong'

_publ_section_title
;
 Bifunctional 3D Cu-MOFs containing glutarates and bipyridyl ligands:
 selective CO(2) sorption and heterogeneous catalysis.
;
_journal_issue 41
_journal_name_full 'Dalton transactions (Cambridge, England : 2003)'
_journal_page_first 12759
_journal_page_last 12765
_journal_paper_doi 10.1039/c2dt31427d
_journal_volume 41
_journal_year 2012
_chemical_formula_sum 'C24 H24 Cu2 N3 O8'
_chemical_formula_weight 609.54
_chemical_name_systematic
;
?
;
_space_group_IT_number 15
_symmetry_cell_setting monoclinic
_symmetry_space_group_name_Hall '-C 2yc'
_symmetry_space_group_name_H-M 'C 1 2/c 1'
_atom_sites_solution_hydrogens geom
_atom_sites_solution_primary direct
_atom_sites_solution_secondary difmap
_audit_creation_method SHELXL-97
_cell_angle_alpha 90.00
_cell_angle_beta 95.07(3)
_cell_angle_gamma 90.00
_cell_formula_units_Z 4
_cell_length_a 25.667(5)
_cell_length_b 13.076(3)
_cell_length_c 8.7250(17)
_cell_measurement_reflns_used 1443
_cell_measurement_temperature 293(2)
_cell_measurement_theta_max 19.17
_cell_measurement_theta_min 2.51
_cell_volume 2916.8(11)
_computing_cell_refinement 'Bruker SMART'
_computing_data_collection 'Bruker SMART'
_computing_data_reduction 'Bruker SAINT'
_computing_molecular_graphics 'Bruker SHELXTL'
_computing_publication_material 'Bruker SHELXTL'
_computing_structure_refinement 'SHELXL-97 (Sheldrick, 1997)'
_computing_structure_solution 'SHELXS-97 (Sheldrick, 1990)'
_diffrn_ambient_temperature 293(2)
_diffrn_measured_fraction_theta_full 0.975
_diffrn_measured_fraction_theta_max 0.975
_diffrn_measurement_device_type 'CCD area detector'
_diffrn_measurement_method 'phi and omega scans'
_diffrn_radiation_monochromator graphite
_diffrn_radiation_source 'fine-focus sealed tube'
_diffrn_radiation_type MoK\a
_diffrn_radiation_wavelength 0.71073
_diffrn_reflns_av_R_equivalents 0.0356
_diffrn_reflns_av_sigmaI/netI 0.0464
_diffrn_reflns_limit_h_max 24
_diffrn_reflns_limit_h_min -31
_diffrn_reflns_limit_k_max 14
_diffrn_reflns_limit_k_min -16
_diffrn_reflns_limit_l_max 10
_diffrn_reflns_limit_l_min -10
_diffrn_reflns_number 7863
_diffrn_reflns_theta_full 26.00
_diffrn_reflns_theta_max 26.00
_diffrn_reflns_theta_min 2.87
_exptl_absorpt_coefficient_mu 1.504
_exptl_absorpt_correction_T_max 0.956
_exptl_absorpt_correction_T_min 0.865
_exptl_absorpt_correction_type multi-scan
_exptl_absorpt_process_details '(SADABS; Bruker, 1997)'
_exptl_crystal_colour blue
_exptl_crystal_density_diffrn 1.388
_exptl_crystal_density_method 'not measured'
_exptl_crystal_description block
_exptl_crystal_F_000 1244
_exptl_crystal_size_max 0.15
_exptl_crystal_size_mid 0.08
_exptl_crystal_size_min 0.03
_refine_diff_density_max 0.946
_refine_diff_density_min -0.496
_refine_diff_density_rms 0.091
_refine_ls_extinction_method none
_refine_ls_goodness_of_fit_ref 1.045
_refine_ls_hydrogen_treatment constr
_refine_ls_matrix_type full
_refine_ls_number_parameters 174
_refine_ls_number_reflns 2795
_refine_ls_number_restraints 4
_refine_ls_restrained_S_all 1.045
_refine_ls_R_factor_all 0.0558
_refine_ls_R_factor_gt 0.0408
_refine_ls_shift/su_max 0.001
_refine_ls_shift/su_mean 0.000
_refine_ls_structure_factor_coef Fsqd
_refine_ls_weighting_details 'calc w=1/[\s^2^(Fo^2^)+(0.0800P)^2^+0.0000P] where P=(Fo^2^+2Fc^2^)/3'
_refine_ls_weighting_scheme calc
_refine_ls_wR_factor_gt 0.1209
_refine_ls_wR_factor_ref 0.1270
_reflns_number_gt 2158
_reflns_number_total 2795
_reflns_threshold_expression >2sigma(I)
_cod_data_source_file c2dt31427d.txt
_cod_data_source_block ym625sadc2c
_cod_depositor_comments
;
The following automatic conversions were performed:

'_symmetry_cell_setting' value 'Monoclinic' changed to 'monoclinic'
according to /home/saulius/struct/CIF-dictionaries/cif_core.dic
dictionary named 'cif_core.dic' version 2.4.2 from 2011-04-26.

Automatic conversion script
Id: cif_fix_values 1891 2012-01-12 08:04:46Z andrius 
;
_cod_original_cell_volume 2916.8(10)
_cod_original_sg_symbol_H-M C2/c
_cod_database_code 7020392

loop_
_symmetry_equiv_pos_as_xyz
'x, y, z'
'-x, y, -z+1/2'
'x+1/2, y+1/2, z'
'-x+1/2, y+1/2, -z+1/2'
'-x, -y, -z'
'x, -y, z-1/2'
'-x+1/2, -y+1/2, -z'
'x+1/2, -y+1/2, z-1/2'

loop_
_atom_site_label
_atom_site_type_symbol
_atom_site_fract_x
_atom_site_fract_y
_atom_site_fract_z
_atom_site_U_iso_or_equiv
_atom_site_adp_type
_atom_site_occupancy
_atom_site_symmetry_multiplicity
_atom_site_calc_flag
_atom_site_refinement_flags
Cu1 Cu 0.292642(16) 0.29674(3) 0.06182(4) 0.02341(17) Uani 1 1 d .
O11 O 0.25179(11) 0.29209(19) 0.2432(3) 0.0350(6) Uani 1 1 d .
O12 O 0.17892(11) 0.2172(2) 0.1401(3) 0.0377(6) Uani 1 1 d .
O13 O 0.18381(10) 0.65509(18) 0.3921(3) 0.0352(6) Uani 1 1 d .
O14 O 0.25549(11) 0.57623(18) 0.4932(3) 0.0367(6) Uani 1 1 d .
N21 N 0.35746(11) 0.3660(2) 0.2035(3) 0.0298(7) Uani 1 1 d .
C11 C 0.20543(15) 0.2625(2) 0.2483(4) 0.0272(8) Uani 1 1 d .
C12 C 0.17914(16) 0.2847(3) 0.3943(4) 0.0312(8) Uani 1 1 d .
H12A H 0.1859 0.2285 0.4659 0.037 Uiso 1 1 calc R
H12B H 0.1416 0.2889 0.3692 0.037 Uiso 1 1 calc R
C13 C 0.19838(16) 0.3843(3) 0.4719(4) 0.0316(8) Uani 1 1 d .
H13A H 0.1812 0.3939 0.5655 0.038 Uiso 1 1 calc R
H13B H 0.2357 0.3795 0.4999 0.038 Uiso 1 1 calc R
C14 C 0.18730(17) 0.4762(3) 0.3670(4) 0.0369(9) Uani 1 1 d .
H14A H 0.2001 0.4609 0.2681 0.044 Uiso 1 1 calc R
H14B H 0.1497 0.4847 0.3501 0.044 Uiso 1 1 calc R
C15 C 0.21093(14) 0.5772(3) 0.4237(4) 0.0274(8) Uani 1 1 d .
C21 C 0.39522(17) 0.3088(3) 0.2712(5) 0.0404(10) Uani 1 1 d .
H21 H 0.3961 0.2399 0.2454 0.048 Uiso 1 1 calc R
C22 C 0.43319(16) 0.3458(3) 0.3778(5) 0.0451(10) Uani 1 1 d .
H22 H 0.4593 0.3023 0.4201 0.054 Uiso 1 1 calc R
C23 C 0.43277(15) 0.4461(3) 0.4219(4) 0.0368(9) Uani 1 1 d .
C24 C 0.39278(16) 0.5066(3) 0.3509(5) 0.0439(10) Uani 1 1 d .
H24 H 0.3908 0.5756 0.3757 0.053 Uiso 1 1 calc R
C25 C 0.35666(15) 0.4647(3) 0.2455(5) 0.0373(9) Uani 1 1 d .
H25 H 0.3302 0.5065 0.2005 0.045 Uiso 1 1 calc R
C26 C 0.47480(16) 0.4897(4) 0.5354(5) 0.0476(11) Uani 1 1 d .
H26A H 0.4623 0.5530 0.5770 0.057 Uiso 1 1 calc R
H26B H 0.4815 0.4421 0.6201 0.057 Uiso 1 1 calc R
C2S C 0.4317(4) 0.1158(8) 0.9396(11) 0.060(2) Uiso 0.50 1 d PD
C1S C 0.4601(7) 0.1920(12) 0.853(2) 0.055(5) Uiso 0.25 1 d PD
C1S* C 0.4657(8) 0.1079(19) 1.0849(18) 0.076(6) Uiso 0.25 1 d PD
N1S N 0.4808(9) 0.2489(15) 0.779(3) 0.107(8) Uiso 0.25 1 d PD
N1S* N 0.4892(13) 0.089(2) 1.200(2) 0.143(11) Uiso 0.25 1 d PD

loop_
_atom_site_aniso_label
_atom_site_aniso_U_11
_atom_site_aniso_U_22
_atom_site_aniso_U_33
_atom_site_aniso_U_23
_atom_site_aniso_U_13
_atom_site_aniso_U_12
Cu1 0.0243(3) 0.0207(3) 0.0242(3) -0.00256(16) -0.00368(17) -0.00363(17)
O11 0.0310(15) 0.0455(16) 0.0283(13) -0.0075(11) 0.0019(11) -0.0059(12)
O12 0.0378(16) 0.0426(15) 0.0334(14) -0.0105(11) 0.0064(12) -0.0153(12)
O13 0.0333(14) 0.0223(13) 0.0482(15) 0.0016(11) -0.0067(12) 0.0011(11)
O14 0.0378(16) 0.0229(13) 0.0464(16) -0.0052(11) -0.0130(13) 0.0014(11)
N21 0.0246(16) 0.0312(16) 0.0321(15) -0.0051(13) -0.0049(13) -0.0074(13)
C11 0.035(2) 0.0194(16) 0.0273(18) 0.0011(13) 0.0019(15) -0.0020(15)
C12 0.040(2) 0.0252(18) 0.0292(18) -0.0016(14) 0.0059(16) -0.0043(16)
C13 0.044(2) 0.0276(18) 0.0233(17) -0.0029(14) 0.0009(16) -0.0013(16)
C14 0.044(2) 0.0254(19) 0.038(2) -0.0042(16) -0.0108(18) -0.0009(17)
C15 0.032(2) 0.0263(18) 0.0234(17) -0.0009(13) -0.0006(15) -0.0015(15)
C21 0.037(2) 0.033(2) 0.048(2) -0.0018(17) -0.0151(19) -0.0040(17)
C22 0.035(2) 0.044(2) 0.052(2) 0.006(2) -0.0165(19) 0.0005(19)
C23 0.029(2) 0.055(2) 0.0265(18) -0.0118(17) 0.0012(15) -0.0091(18)
C24 0.030(2) 0.043(2) 0.057(3) -0.025(2) -0.0017(19) -0.0020(18)
C25 0.027(2) 0.036(2) 0.048(2) -0.0100(17) -0.0067(17) -0.0042(16)
C26 0.032(2) 0.073(3) 0.036(2) -0.021(2) -0.0058(18) -0.014(2)

loop_
_atom_type_symbol
_atom_type_description
_atom_type_scat_dispersion_real
_atom_type_scat_dispersion_imag
_atom_type_scat_source
C C 0.0033 0.0016 'International Tables Vol C Tables 4.2.6.8 and 6.1.1.4'
H H 0.0000 0.0000 'International Tables Vol C Tables 4.2.6.8 and 6.1.1.4'
N N 0.0061 0.0033 'International Tables Vol C Tables 4.2.6.8 and 6.1.1.4'
O O 0.0106 0.0060 'International Tables Vol C Tables 4.2.6.8 and 6.1.1.4'
Cu Cu 0.3201 1.2651 'International Tables Vol C Tables 4.2.6.8 and 6.1.1.4'

loop_
_geom_angle_atom_site_label_1
_geom_angle_atom_site_label_2
_geom_angle_atom_site_label_3
_geom_angle
_geom_angle_site_symmetry_1
_geom_angle_site_symmetry_3
O12 Cu1 O11 167.57(11) 7 .
O12 Cu1 O13 87.97(11) 7 4_545
O11 Cu1 O13 89.01(11) . 4_545
O12 Cu1 O14 90.78(12) 7 6_565
O11 Cu1 O14 89.58(11) . 6_565
O13 Cu1 O14 167.53(10) 4_545 6_565
O12 Cu1 N21 102.73(11) 7 .
O11 Cu1 N21 89.50(11) . .
O13 Cu1 N21 93.99(11) 4_545 .
O14 Cu1 N21 98.38(10) 6_565 .
O12 Cu1 Cu1 87.22(8) 7 7
O11 Cu1 Cu1 80.45(8) . 7
O13 Cu1 Cu1 82.97(8) 4_545 7
O14 Cu1 Cu1 84.58(8) 6_565 7
N21 Cu1 Cu1 169.53(8) . 7
C11 O11 Cu1 127.6(2) . .
C11 O12 Cu1 119.6(2) . 7
C15 O13 Cu1 124.3(2) . 4
C15 O14 Cu1 122.3(2) . 6_566
C21 N21 C25 116.8(3) . .
C21 N21 Cu1 120.7(2) . .
C25 N21 Cu1 121.7(2) . .
O11 C11 O12 124.7(3) . .
O11 C11 C12 117.5(3) . .
O12 C11 C12 117.8(3) . .
C11 C12 C13 112.6(3) . .
C11 C12 H12A 109.1 . .
C13 C12 H12A 109.1 . .
C11 C12 H12B 109.1 . .
C13 C12 H12B 109.1 . .
H12A C12 H12B 107.8 . .
C14 C13 C12 111.7(3) . .
C14 C13 H13A 109.3 . .
C12 C13 H13A 109.3 . .
C14 C13 H13B 109.3 . .
C12 C13 H13B 109.3 . .
H13A C13 H13B 107.9 . .
C15 C14 C13 116.3(3) . .
C15 C14 H14A 108.2 . .
C13 C14 H14A 108.2 . .
C15 C14 H14B 108.2 . .
C13 C14 H14B 108.2 . .
H14A C14 H14B 107.4 . .
O14 C15 O13 125.8(3) . .
O14 C15 C14 118.2(3) . .
O13 C15 C14 116.0(3) . .
N21 C21 C22 123.5(4) . .
N21 C21 H21 118.2 . .
C22 C21 H21 118.2 . .
C23 C22 C21 120.3(4) . .
C23 C22 H22 119.8 . .
C21 C22 H22 119.8 . .
C22 C23 C24 116.2(3) . .
C22 C23 C26 121.6(4) . .
C24 C23 C26 122.1(4) . .
C25 C24 C23 120.1(4) . .
C25 C24 H24 119.9 . .
C23 C24 H24 119.9 . .
N21 C25 C24 123.0(4) . .
N21 C25 H25 118.5 . .
C24 C25 H25 118.5 . .
C26 C26 C23 112.8(4) 5_666 .
C26 C26 H26A 109.0 5_666 .
C23 C26 H26A 109.0 . .
C26 C26 H26B 109.0 5_666 .
C23 C26 H26B 109.0 . .
H26A C26 H26B 107.8 . .
C1S C2S C1S* 101.7(14) . .
N1S C1S C2S 176(2) . .
N1S* C1S* C2S 171(3) . .
N1S N1S C1S 135(2) 2_656 .
N1S* N1S* C1S* 168(2) 2_657 .

loop_
_geom_bond_atom_site_label_1
_geom_bond_atom_site_label_2
_geom_bond_distance
_geom_bond_site_symmetry_2
Cu1 O12 1.974(3) 7
Cu1 O11 1.975(3) .
Cu1 O13 1.978(2) 4_545
Cu1 O14 1.982(2) 6_565
Cu1 N21 2.180(3) .
Cu1 Cu1 2.6517(10) 7
O11 C11 1.256(4) .
O12 C11 1.261(4) .
O12 Cu1 1.974(3) 7
O13 C15 1.250(4) .
O13 Cu1 1.979(2) 4
O14 C15 1.246(4) .
O14 Cu1 1.982(2) 6_566
N21 C21 1.322(5) .
N21 C25 1.343(5) .
C11 C12 1.521(5) .
C12 C13 1.530(5) .
C12 H12A 0.9700 .
C12 H12B 0.9700 .
C13 C14 1.522(5) .
C13 H13A 0.9700 .
C13 H13B 0.9700 .
C14 C15 1.519(5) .
C14 H14A 0.9700 .
C14 H14B 0.9700 .
C21 C22 1.374(6) .
C21 H21 0.9300 .
C22 C23 1.368(6) .
C22 H22 0.9300 .
C23 C24 1.396(6) .
C23 C26 1.510(5) .
C24 C25 1.362(5) .
C24 H24 0.9300 .
C25 H25 0.9300 .
C26 C26 1.507(8) 5_666
C26 H26A 0.9700 .
C26 H26B 0.9700 .
C2S C1S 1.478(2) .
C2S C1S* 1.479(2) .
C1S N1S 1.149(2) .
C1S* N1S* 1.149(2) .
N1S N1S 1.14(4) 2_656
N1S* N1S* 0.99(2) 2_657

loop_
_geom_torsion_atom_site_label_1
_geom_torsion_atom_site_label_2
_geom_torsion_atom_site_label_3
_geom_torsion_atom_site_label_4
_geom_torsion
_geom_torsion_site_symmetry_1
_geom_torsion_site_symmetry_4
O12 Cu1 O11 C11 -13.2(7) 7 .
O13 Cu1 O11 C11 -89.1(3) 4_545 .
O14 Cu1 O11 C11 78.5(3) 6_565 .
N21 Cu1 O11 C11 176.9(3) . .
Cu1 Cu1 O11 C11 -6.1(3) 7 .
O12 Cu1 N21 C21 -84.5(3) 7 .
O11 Cu1 N21 C21 93.3(3) . .
O13 Cu1 N21 C21 4.3(3) 4_545 .
O14 Cu1 N21 C21 -177.2(3) 6_565 .
Cu1 Cu1 N21 C21 77.0(6) 7 .
O12 Cu1 N21 C25 106.3(3) 7 .
O11 Cu1 N21 C25 -75.9(3) . .
O13 Cu1 N21 C25 -164.9(3) 4_545 .
O14 Cu1 N21 C25 13.6(3) 6_565 .
Cu1 Cu1 N21 C25 -92.2(5) 7 .
Cu1 O11 C11 O12 10.0(5) . .
Cu1 O11 C11 C12 -168.7(2) . .
Cu1 O12 C11 O11 -7.2(5) 7 .
Cu1 O12 C11 C12 171.6(2) 7 .
O11 C11 C12 C13 32.0(5) . .
O12 C11 C12 C13 -146.8(3) . .
C11 C12 C13 C14 60.6(4) . .
C12 C13 C14 C15 -172.3(3) . .
Cu1 O14 C15 O13 -1.9(5) 6_566 .
Cu1 O14 C15 C14 176.1(2) 6_566 .
Cu1 O13 C15 O14 2.9(5) 4 .
Cu1 O13 C15 C14 -175.2(2) 4 .
C13 C14 C15 O14 37.8(5) . .
C13 C14 C15 O13 -144.0(4) . .
C25 N21 C21 C22 -1.3(6) . .
Cu1 N21 C21 C22 -171.0(3) . .
N21 C21 C22 C23 1.5(7) . .
C21 C22 C23 C24 -1.1(6) . .
C21 C22 C23 C26 -178.3(4) . .
C22 C23 C24 C25 0.7(6) . .
C26 C23 C24 C25 177.8(4) . .
C21 N21 C25 C24 0.8(6) . .
Cu1 N21 C25 C24 170.4(3) . .
C23 C24 C25 N21 -0.6(6) . .
C22 C23 C26 C26 77.1(7) . 5_666
C24 C23 C26 C26 -99.9(6) . 5_666
C1S* C2S C1S N1S 154(35) . .
C1S C2S C1S* N1S* -157(18) . .
C2S C1S N1S N1S -87(36) . 2_656
C2S C1S* N1S* N1S* -162(20) . 2_657
